data_2218469
loop_
_publ_author_name
'Jenkinson, Sarah F.'
'Rule, Sebastian D.'
'Booth, Kathrine V.'
'Fleet, George W. J.'
'Watkin, David J.'
'Petursson, Sigthor'

_publ_section_title 2-<i>O</i>-Benzhydryl-3,4-(<i>S</i>)-<i>O</i>-benzylidene-<small>D</small>-xylono-1,4-lactone
_journal_coeditor_code LH2623
_journal_issue 6
_journal_name_full 'Acta Crystallographica Section E'
_journal_page_first o1012
_journal_paper_doi 10.1107/S1600536808012567
_journal_volume 64
_journal_year 2008
_chemical_formula_iupac 'C25 H22 O5'
_chemical_formula_moiety 'C25 H22 O5'
_chemical_formula_sum 'C25 H22 O5'
_chemical_formula_weight 402.45
_chemical_name_systematic 2-<i>O</i>-Benzhydryl-3,4-(<i>S</i>)-<i>O</i>-benzylidene-D-xylono-1,4-lactone
_space_group_IT_number 4
_symmetry_cell_setting monoclinic
_symmetry_space_group_name_Hall 'P 2yb'
_symmetry_space_group_name_H-M 'P 1 21 1'
_atom_sites_solution_hydrogens geom
_atom_sites_solution_primary direct
_cell_angle_alpha 90
_cell_angle_beta 93.7245(12)
_cell_angle_gamma 90
_cell_formula_units_Z 4
_cell_length_a 14.8159(3)
_cell_length_b 9.1959(2)
_cell_length_c 15.0797(2)
_cell_measurement_reflns_used 4834
_cell_measurement_temperature 150
_cell_measurement_theta_max 27
_cell_measurement_theta_min 5
_cell_volume 2050.20(7)
_computing_cell_refinement 'DENZO/SCALEPACK (Otwinowski & Minor, 1997)'
_computing_data_collection 'COLLECT (Nonius, 2001).'
_computing_data_reduction 'DENZO/SCALEPACK (Otwinowski & Minor, 1997)'
_computing_molecular_graphics 'CAMERON (Watkin <i>et al.</i>,  1996)'
_computing_publication_material 'CRYSTALS (Betteridge <i>et al.</i>,  2003)'
_computing_structure_refinement 'CRYSTALS (Betteridge <i>et al.</i>,  2003)'
_computing_structure_solution 'SIR92 (Altomare <i>et al.</i>,  1994)'
_diffrn_ambient_temperature 150
_diffrn_measured_fraction_theta_full 0.991
_diffrn_measured_fraction_theta_max 0.991
_diffrn_measurement_device 'Nonius KappaCCD'
_diffrn_measurement_device_type 'Nonius KappaCCD area-detector'
_diffrn_measurement_method \w
_diffrn_radiation_monochromator graphite
_diffrn_radiation_type 'Mo K\a'
_diffrn_radiation_wavelength 0.71073
_diffrn_reflns_av_R_equivalents 0.047
_diffrn_reflns_limit_h_max 19
_diffrn_reflns_limit_h_min -19
_diffrn_reflns_limit_k_max 11
_diffrn_reflns_limit_k_min -11
_diffrn_reflns_limit_l_max 19
_diffrn_reflns_limit_l_min -19
_diffrn_reflns_number 25081
_diffrn_reflns_theta_full 27.463
_diffrn_reflns_theta_max 27.463
_diffrn_reflns_theta_min 5.197
_diffrn_standards_number 0
_exptl_absorpt_coefficient_mu 0.090
_exptl_absorpt_correction_T_max 0.99
_exptl_absorpt_correction_T_min 0.55
_exptl_absorpt_correction_type multi-scan
_exptl_absorpt_process_details '(DENZO/SCALEPACK; Otwinowski & Minor, 1997)'
_exptl_crystal_colour colourless
_exptl_crystal_density_diffrn 1.304
_exptl_crystal_density_method 'not measured'
_exptl_crystal_description plate
_exptl_crystal_F_000 848
_exptl_crystal_size_max 0.80
_exptl_crystal_size_mid 0.30
_exptl_crystal_size_min 0.10
_refine_diff_density_max 0.25
_refine_diff_density_min -0.27
_refine_ls_extinction_coef 60E1(5)
_refine_ls_extinction_method 'Larson (1970), Equation 22'
_refine_ls_goodness_of_fit_ref 0.8864
_refine_ls_hydrogen_treatment constr
_refine_ls_matrix_type full
_refine_ls_number_parameters 542
_refine_ls_number_reflns 4938
_refine_ls_number_restraints 1
_refine_ls_R_factor_all 0.0476
_refine_ls_R_factor_gt 0.0336
_refine_ls_shift/su_max 0.000289
_refine_ls_structure_factor_coef Fsqd
_refine_ls_weighting_details
;
 Method, part 1, Chebychev polynomial, (Watkin, 1994, Prince, 1982)
 [weight] = 1.0/[A~0~*T~0~(x)+A~1~*T~1~(x) ... +A~n-1~]*T~n-1~(x)]
 where A~i~ are the Chebychev coefficients listed below and x= Fcalc/Fmax
 Method = Robust Weighting (Prince, 1982)
 W = [weight] * [1-(deltaF/6*sigmaF)^2^]^2^
 A~i~ are: 16.9 24.9 12.6 3.46
;
_refine_ls_weighting_scheme calc
_refine_ls_wR_factor_all 0.1006
_refine_ls_wR_factor_gt 0.0833
_refine_ls_wR_factor_ref 0.1006
_reflns_number_gt 3950
_reflns_number_total 4938
_reflns_threshold_expression I>2\s(I)
_cod_data_source_file lh2623.cif
_cod_data_source_block I
_cod_original_sg_symbol_H-M 'P 21'
_cod_database_code 2218469
_cod_database_fobs_code 2218469

loop_
_symmetry_equiv_pos_as_xyz
x,y,z
-x,y+1/2,-z

loop_
_atom_site_type_symbol
_atom_site_label
_atom_site_fract_x
_atom_site_fract_y
_atom_site_fract_z
_atom_site_U_iso_or_equiv
_atom_site_adp_type
_atom_site_occupancy
O O1 0.44166(10) 0.5327(2) 0.31715(10) 0.0244 Uani 1.0000
C C2 0.40499(15) 0.5336(3) 0.22694(15) 0.0242 Uani 1.0000
C C3 0.30725(16) 0.4866(3) 0.23203(15) 0.0254 Uani 1.0000
O O4 0.25857(10) 0.5219(2) 0.15093(10) 0.0265 Uani 1.0000
C C5 0.16129(15) 0.5192(3) 0.15751(16) 0.0257 Uani 1.0000
C C6 0.13142(16) 0.6490(3) 0.21052(15) 0.0252 Uani 1.0000
C C7 0.17991(18) 0.7781(3) 0.21395(18) 0.0330 Uani 1.0000
C C8 0.1517(2) 0.8947(3) 0.26476(19) 0.0403 Uani 1.0000
C C9 0.0760(2) 0.8806(3) 0.31222(18) 0.0432 Uani 1.0000
C C10 0.0264(2) 0.7539(4) 0.30826(19) 0.0437 Uani 1.0000
C C11 0.05367(19) 0.6375(3) 0.25762(17) 0.0335 Uani 1.0000
C C12 0.12135(15) 0.5140(3) 0.06274(15) 0.0255 Uani 1.0000
C C13 0.15139(19) 0.6107(3) 0.00038(17) 0.0339 Uani 1.0000
C C14 0.1185(2) 0.6028(4) -0.08784(18) 0.0429 Uani 1.0000
C C15 0.0551(2) 0.4987(4) -0.11333(19) 0.0486 Uani 1.0000
C C16 0.02472(19) 0.4030(4) -0.0519(2) 0.0479 Uani 1.0000
C C17 0.05739(17) 0.4106(4) 0.03651(19) 0.0368 Uani 1.0000
C C18 0.31556(18) 0.3212(3) 0.23435(18) 0.0323 Uani 1.0000
O O19 0.26098(14) 0.2338(2) 0.25627(16) 0.0478 Uani 1.0000
O O20 0.39494(13) 0.2813(2) 0.20131(13) 0.0344 Uani 1.0000
C C21 0.44429(17) 0.4094(3) 0.17435(16) 0.0296 Uani 1.0000
C C22 0.54422(17) 0.3886(3) 0.19447(16) 0.0335 Uani 1.0000
O O23 0.56825(11) 0.3965(2) 0.28758(11) 0.0301 Uani 1.0000
C C24 0.53776(15) 0.5268(3) 0.32352(15) 0.0255 Uani 1.0000
C C25 0.56837(16) 0.5320(3) 0.42104(16) 0.0277 Uani 1.0000
C C26 0.53029(17) 0.6335(3) 0.47592(17) 0.0318 Uani 1.0000
C C27 0.5559(2) 0.6362(4) 0.56635(19) 0.0417 Uani 1.0000
C C28 0.6204(2) 0.5396(4) 0.6014(2) 0.0479 Uani 1.0000
C C29 0.6607(2) 0.4425(4) 0.5464(2) 0.0479 Uani 1.0000
C C30 0.63432(19) 0.4375(3) 0.45597(19) 0.0359 Uani 1.0000
O O101 0.17514(11) 0.3628(2) 0.56763(10) 0.0280 Uani 1.0000
C C102 0.26545(16) 0.3497(3) 0.60615(15) 0.0265 Uani 1.0000
C C103 0.26225(16) 0.3956(3) 0.70212(16) 0.0266 Uani 1.0000
O O104 0.34196(11) 0.3412(2) 0.74916(10) 0.0274 Uani 1.0000
C C105 0.33862(16) 0.3463(3) 0.84483(15) 0.0254 Uani 1.0000
C C106 0.27885(16) 0.2264(3) 0.87746(17) 0.0275 Uani 1.0000
C C107 0.25628(19) 0.1047(3) 0.82618(19) 0.0368 Uani 1.0000
C C108 0.2043(2) -0.0056(4) 0.8592(2) 0.0473 Uani 1.0000
C C109 0.17436(19) 0.0054(4) 0.9435(3) 0.0506 Uani 1.0000
C C110 0.1966(2) 0.1261(4) 0.9956(2) 0.0512 Uani 1.0000
C C111 0.2483(2) 0.2372(4) 0.9627(2) 0.0394 Uani 1.0000
C C112 0.43660(16) 0.3392(3) 0.88150(15) 0.0254 Uani 1.0000
C C113 0.49799(18) 0.4396(3) 0.85136(18) 0.0320 Uani 1.0000
C C114 0.58750(19) 0.4422(3) 0.8863(2) 0.0383 Uani 1.0000
C C115 0.61626(18) 0.3427(3) 0.95059(18) 0.0348 Uani 1.0000
C C116 0.55682(18) 0.2406(3) 0.97998(16) 0.0318 Uani 1.0000
C C117 0.46694(17) 0.2387(3) 0.94582(15) 0.0276 Uani 1.0000
C C118 0.27224(17) 0.5609(3) 0.69587(17) 0.0307 Uani 1.0000
O O119 0.25584(16) 0.6510(3) 0.75019(14) 0.0446 Uani 1.0000
O O120 0.30885(13) 0.5960(2) 0.61933(12) 0.0333 Uani 1.0000
C C121 0.32735(16) 0.4648(3) 0.56966(16) 0.0299 Uani 1.0000
C C122 0.30971(17) 0.4926(4) 0.47132(17) 0.0357 Uani 1.0000
O O123 0.21497(11) 0.4979(2) 0.44632(11) 0.0315 Uani 1.0000
C C124 0.17243(16) 0.3695(3) 0.47308(15) 0.0280 Uani 1.0000
C C125 0.07503(16) 0.3717(3) 0.43830(16) 0.0286 Uani 1.0000
C C126 0.01418(18) 0.4674(3) 0.47230(17) 0.0354 Uani 1.0000
C C127 -0.07582(19) 0.4661(4) 0.44074(19) 0.0426 Uani 1.0000
C C128 -0.10512(19) 0.3684(4) 0.3750(2) 0.0417 Uani 1.0000
C C129 -0.0444(2) 0.2749(4) 0.3393(2) 0.0412 Uani 1.0000
C C130 0.0462(2) 0.2761(3) 0.37099(18) 0.0344 Uani 1.0000
H H21 0.4102 0.6308 0.1980 0.0310 Uiso 1.0000
H H31 0.2815 0.5292 0.2838 0.0300 Uiso 1.0000
H H51 0.1461 0.4285 0.1912 0.0293 Uiso 1.0000
H H71 0.2332 0.7897 0.1793 0.0378 Uiso 1.0000
H H81 0.1854 0.9828 0.2657 0.0498 Uiso 1.0000
H H91 0.0574 0.9586 0.3462 0.0522 Uiso 1.0000
H H101 -0.0270 0.7456 0.3417 0.0499 Uiso 1.0000
H H111 0.0193 0.5507 0.2559 0.0398 Uiso 1.0000
H H131 0.1944 0.6831 0.0155 0.0428 Uiso 1.0000
H H141 0.1417 0.6660 -0.1305 0.0511 Uiso 1.0000
H H151 0.0293 0.4918 -0.1722 0.0598 Uiso 1.0000
H H161 -0.0195 0.3290 -0.0668 0.0570 Uiso 1.0000
H H171 0.0384 0.3446 0.0768 0.0465 Uiso 1.0000
H H211 0.4312 0.4257 0.1074 0.0355 Uiso 1.0000
H H221 0.5780 0.4629 0.1587 0.0427 Uiso 1.0000
H H222 0.5617 0.2896 0.1766 0.0439 Uiso 1.0000
H H241 0.5627 0.6105 0.2909 0.0328 Uiso 1.0000
H H261 0.4846 0.7013 0.4543 0.0393 Uiso 1.0000
H H271 0.5298 0.7065 0.6043 0.0510 Uiso 1.0000
H H281 0.6372 0.5419 0.6640 0.0566 Uiso 1.0000
H H291 0.7087 0.3765 0.5704 0.0512 Uiso 1.0000
H H301 0.6622 0.3686 0.4199 0.0430 Uiso 1.0000
H H1021 0.2909 0.2513 0.5939 0.0322 Uiso 1.0000
H H1031 0.2066 0.3671 0.7308 0.0308 Uiso 1.0000
H H1051 0.3131 0.4449 0.8589 0.0297 Uiso 1.0000
H H1071 0.2755 0.0977 0.7683 0.0447 Uiso 1.0000
H H1081 0.1886 -0.0904 0.8241 0.0582 Uiso 1.0000
H H1091 0.1414 -0.0692 0.9676 0.0609 Uiso 1.0000
H H1101 0.1777 0.1334 1.0531 0.0637 Uiso 1.0000
H H1111 0.2619 0.3211 0.9967 0.0452 Uiso 1.0000
H H1131 0.4790 0.5064 0.8020 0.0373 Uiso 1.0000
H H1141 0.6288 0.5114 0.8631 0.0459 Uiso 1.0000
H H1151 0.6769 0.3437 0.9745 0.0399 Uiso 1.0000
H H1161 0.5788 0.1694 1.0226 0.0391 Uiso 1.0000
H H1171 0.4223 0.1678 0.9652 0.0343 Uiso 1.0000
H H1211 0.3914 0.4381 0.5851 0.0389 Uiso 1.0000
H H1221 0.3378 0.5873 0.4563 0.0426 Uiso 1.0000
H H1222 0.3394 0.4138 0.4383 0.0433 Uiso 1.0000
H H1241 0.2031 0.2834 0.4506 0.0363 Uiso 1.0000
H H1261 0.0340 0.5326 0.5187 0.0406 Uiso 1.0000
H H1271 -0.1184 0.5305 0.4660 0.0513 Uiso 1.0000
H H1281 -0.1677 0.3670 0.3552 0.0470 Uiso 1.0000
H H1291 -0.0649 0.2101 0.2929 0.0471 Uiso 1.0000
H H1301 0.0895 0.2105 0.3457 0.0399 Uiso 1.0000

loop_
_atom_site_aniso_label
_atom_site_aniso_U_11
_atom_site_aniso_U_22
_atom_site_aniso_U_33
_atom_site_aniso_U_12
_atom_site_aniso_U_13
_atom_site_aniso_U_23
O1 0.0232(7) 0.0288(9) 0.0210(7) -0.0002(7) 0.0005(6) -0.0019(7)
C2 0.0265(11) 0.0255(12) 0.0202(10) 0.0009(9) -0.0007(8) 0.0009(9)
C3 0.0275(11) 0.0277(13) 0.0209(10) -0.0006(10) -0.0001(8) 0.0048(10)
O4 0.0243(8) 0.0340(10) 0.0209(7) 0.0030(7) -0.0011(6) 0.0044(7)
C5 0.0245(11) 0.0251(12) 0.0276(11) -0.0001(10) 0.0017(8) 0.0027(10)
C6 0.0300(11) 0.0240(11) 0.0211(10) 0.0031(10) -0.0022(8) 0.0024(9)
C7 0.0352(13) 0.0288(13) 0.0346(13) -0.0016(11) -0.0004(10) -0.0027(11)
C8 0.0518(16) 0.0289(14) 0.0387(14) -0.0017(13) -0.0081(12) -0.0037(12)
C9 0.0659(19) 0.0334(16) 0.0298(13) 0.0140(15) 0.0001(12) -0.0040(12)
C10 0.0570(18) 0.0398(17) 0.0361(15) 0.0146(14) 0.0169(13) 0.0055(13)
C11 0.0390(13) 0.0283(13) 0.0341(13) 0.0044(11) 0.0094(10) 0.0046(11)
C12 0.0239(10) 0.0255(12) 0.0269(11) 0.0055(9) -0.0005(8) -0.0051(10)
C13 0.0413(14) 0.0298(14) 0.0296(12) -0.0048(11) -0.0048(10) -0.0012(11)
C14 0.0528(17) 0.0505(18) 0.0244(13) 0.0027(15) -0.0041(11) 0.0001(13)
C15 0.0420(15) 0.072(2) 0.0303(13) 0.0034(16) -0.0085(11) -0.0144(16)
C16 0.0305(13) 0.066(2) 0.0468(16) -0.0103(15) -0.0029(11) -0.0195(17)
C17 0.0269(12) 0.0416(16) 0.0422(14) -0.0072(12) 0.0034(10) -0.0072(13)
C18 0.0321(13) 0.0315(14) 0.0318(13) -0.0024(11) -0.0098(10) 0.0067(11)
O19 0.0394(11) 0.0384(12) 0.0638(14) -0.0101(10) -0.0106(10) 0.0201(11)
O20 0.0399(10) 0.0248(9) 0.0376(10) 0.0003(8) -0.0035(8) -0.0012(8)
C21 0.0357(12) 0.0308(13) 0.0223(10) 0.0026(11) 0.0027(9) -0.0005(10)
C22 0.0373(13) 0.0370(14) 0.0267(12) 0.0071(12) 0.0052(10) -0.0038(11)
O23 0.0300(8) 0.0340(10) 0.0264(8) 0.0074(8) 0.0021(6) -0.0025(8)
C24 0.0224(10) 0.0262(12) 0.0282(11) 0.0001(10) 0.0032(8) -0.0014(10)
C25 0.0245(11) 0.0280(12) 0.0303(12) -0.0073(10) -0.0004(9) -0.0015(10)
C26 0.0289(12) 0.0327(14) 0.0336(13) -0.0030(11) 0.0009(9) -0.0074(11)
C27 0.0428(15) 0.0469(18) 0.0350(14) -0.0127(14) -0.0017(11) -0.0100(14)
C28 0.0585(19) 0.0486(18) 0.0344(14) -0.0137(16) -0.0135(13) -0.0068(14)
C29 0.0542(18) 0.0407(18) 0.0456(17) 0.0004(15) -0.0219(14) -0.0023(14)
C30 0.0372(13) 0.0318(14) 0.0373(14) 0.0023(11) -0.0080(11) -0.0043(12)
O101 0.0258(8) 0.0354(10) 0.0223(8) -0.0028(7) -0.0020(6) 0.0045(7)
C102 0.0243(11) 0.0282(12) 0.0268(11) 0.0022(10) -0.0011(8) 0.0006(10)
C103 0.0230(10) 0.0315(13) 0.0249(11) 0.0045(10) 0.0002(8) 0.0039(10)
O104 0.0251(8) 0.0349(10) 0.0219(8) 0.0045(7) -0.0009(6) 0.0021(7)
C105 0.0276(11) 0.0253(12) 0.0234(10) 0.0012(10) 0.0017(8) 0.0004(10)
C106 0.0224(11) 0.0293(13) 0.0309(12) 0.0040(10) 0.0017(9) 0.0040(10)
C107 0.0379(14) 0.0348(15) 0.0367(14) -0.0038(12) -0.0050(11) 0.0054(12)
C108 0.0436(16) 0.0373(17) 0.0591(19) -0.0105(14) -0.0108(13) 0.0091(15)
C109 0.0315(14) 0.0453(19) 0.075(2) 0.0004(13) 0.0064(14) 0.0245(18)
C110 0.0442(17) 0.052(2) 0.060(2) 0.0125(16) 0.0272(15) 0.0164(17)
C111 0.0377(14) 0.0385(16) 0.0435(15) 0.0096(13) 0.0152(12) 0.0036(13)
C112 0.0268(11) 0.0262(12) 0.0230(10) 0.0003(10) 0.0003(8) -0.0033(9)
C113 0.0333(12) 0.0267(13) 0.0356(13) -0.0018(10) -0.0012(10) 0.0016(11)
C114 0.0342(14) 0.0329(15) 0.0473(15) -0.0060(12) -0.0002(11) -0.0029(13)
C115 0.0284(12) 0.0387(15) 0.0363(13) 0.0009(11) -0.0051(10) -0.0111(12)
C116 0.0329(13) 0.0377(15) 0.0239(11) 0.0081(11) -0.0051(9) -0.0038(11)
C117 0.0307(12) 0.0303(13) 0.0215(10) 0.0026(10) 0.0008(9) -0.0010(10)
C118 0.0294(12) 0.0332(14) 0.0291(12) 0.0039(10) -0.0005(9) 0.0015(11)
O119 0.0597(13) 0.0362(11) 0.0382(10) 0.0110(10) 0.0052(9) -0.0041(10)
O120 0.0381(10) 0.0317(10) 0.0304(9) -0.0055(8) 0.0030(7) 0.0035(8)
C121 0.0255(11) 0.0375(14) 0.0268(11) -0.0026(11) 0.0028(9) -0.0006(11)
C122 0.0268(12) 0.0527(18) 0.0278(12) -0.0056(12) 0.0041(9) 0.0032(13)
O123 0.0274(8) 0.0407(11) 0.0264(8) -0.0048(8) 0.0019(6) 0.0068(8)
C124 0.0308(11) 0.0300(13) 0.0231(11) -0.0002(10) 0.0019(9) 0.0024(10)
C125 0.0297(12) 0.0313(13) 0.0247(11) -0.0025(10) 0.0010(9) 0.0040(10)
C126 0.0334(13) 0.0430(16) 0.0294(12) 0.0014(12) -0.0004(10) -0.0060(12)
C127 0.0342(13) 0.0577(19) 0.0359(14) 0.0035(14) 0.0024(11) 0.0010(14)
C128 0.0325(13) 0.0510(19) 0.0407(14) -0.0064(13) -0.0058(11) 0.0092(14)
C129 0.0456(16) 0.0385(16) 0.0380(14) -0.0092(13) -0.0091(12) -0.0012(13)
C130 0.0420(14) 0.0284(13) 0.0319(13) -0.0018(12) -0.0050(11) -0.0005(11)

loop_
_atom_type_symbol
_atom_type_scat_dispersion_real
_atom_type_scat_dispersion_imag
_atom_type_scat_source
C 0.0033 0.0016 'International Tables Vol C 4.2.6.8 and 6.1.1.4'
H 0.0000 0.0000 'International Tables Vol C 4.2.6.8 and 6.1.1.4'
O 0.0106 0.0060 'International Tables Vol C 4.2.6.8 and 6.1.1.4'

loop_
_geom_angle_atom_site_label_1
_geom_angle_atom_site_label_2
_geom_angle_atom_site_label_3
_geom_angle
_geom_angle_publ_flag
C2 O1 C24 112.39(17) no
O1 C2 C3 104.75(18) no
O1 C2 C21 110.80(19) no
C3 C2 C21 102.2(2) no
O1 C2 H21 112.6 no
C3 C2 H21 112.2 no
C21 C2 H21 113.5 no
C2 C3 O4 108.98(18) no
C2 C3 C18 102.1(2) no
O4 C3 C18 106.5(2) no
C2 C3 H31 110.6 no
O4 C3 H31 113.3 no
C18 C3 H31 114.7 no
C3 O4 C5 112.91(17) no
O4 C5 C6 110.32(19) no
O4 C5 C12 105.39(18) no
C6 C5 C12 114.4(2) no
O4 C5 H51 107.6 no
C6 C5 H51 107.6 no
C12 C5 H51 111.3 no
C5 C6 C7 121.7(2) no
C5 C6 C11 119.1(2) no
C7 C6 C11 119.2(2) no
C6 C7 C8 120.3(3) no
C6 C7 H71 120.5 no
C8 C7 H71 119.2 no
C7 C8 C9 119.7(3) no
C7 C8 H81 119.1 no
C9 C8 H81 121.2 no
C8 C9 C10 120.6(3) no
C8 C9 H91 119.5 no
C10 C9 H91 119.9 no
C9 C10 C11 120.1(3) no
C9 C10 H101 119.7 no
C11 C10 H101 120.1 no
C6 C11 C10 120.0(3) no
C6 C11 H111 120.7 no
C10 C11 H111 119.3 no
C5 C12 C13 119.8(2) no
C5 C12 C17 120.8(2) no
C13 C12 C17 119.4(2) no
C12 C13 C14 120.5(3) no
C12 C13 H131 122.2 no
C14 C13 H131 117.3 no
C13 C14 C15 119.6(3) no
C13 C14 H141 119.9 no
C15 C14 H141 120.5 no
C14 C15 C16 120.3(3) no
C14 C15 H151 122.4 no
C16 C15 H151 117.4 no
C15 C16 C17 120.4(3) no
C15 C16 H161 122.9 no
C17 C16 H161 116.7 no
C16 C17 C12 119.9(3) no
C16 C17 H171 120.0 no
C12 C17 H171 120.0 no
C3 C18 O19 128.2(3) no
C3 C18 O20 109.4(2) no
O19 C18 O20 122.3(3) no
C18 O20 C21 110.2(2) no
C2 C21 O20 104.14(18) no
C2 C21 C22 113.2(2) no
O20 C21 C22 110.3(2) no
C2 C21 H211 110.3 no
O20 C21 H211 109.0 no
C22 C21 H211 109.7 no
C21 C22 O23 111.80(19) no
C21 C22 H221 108.5 no
O23 C22 H221 112.7 no
C21 C22 H222 109.5 no
O23 C22 H222 105.2 no
H221 C22 H222 109.0 no
C22 O23 C24 110.9(2) no
O1 C24 O23 110.67(19) no
O1 C24 C25 107.49(18) no
O23 C24 C25 108.6(2) no
O1 C24 H241 109.8 no
O23 C24 H241 109.3 no
C25 C24 H241 111.0 no
C24 C25 C26 119.5(2) no
C24 C25 C30 120.7(2) no
C26 C25 C30 119.9(2) no
C25 C26 C27 120.0(3) no
C25 C26 H261 122.5 no
C27 C26 H261 117.5 no
C26 C27 C28 120.0(3) no
C26 C27 H271 120.1 no
C28 C27 H271 119.9 no
C27 C28 C29 120.0(3) no
C27 C28 H281 119.3 no
C29 C28 H281 120.7 no
C28 C29 C30 120.3(3) no
C28 C29 H291 120.5 no
C30 C29 H291 119.2 no
C29 C30 C25 119.8(3) no
C29 C30 H301 118.6 no
C25 C30 H301 121.6 no
C102 O101 C124 112.03(17) no
O101 C102 C103 106.20(18) no
O101 C102 C121 111.3(2) no
C103 C102 C121 102.0(2) no
O101 C102 H1021 110.8 no
C103 C102 H1021 117.7 no
C121 C102 H1021 108.5 no
C102 C103 O104 107.53(19) no
C102 C103 C118 102.1(2) no
O104 C103 C118 107.4(2) no
C102 C103 H1031 115.0 no
O104 C103 H1031 112.1 no
C118 C103 H1031 112.1 no
C103 O104 C105 113.76(17) no
O104 C105 C106 111.0(2) no
O104 C105 C112 105.51(17) no
C106 C105 C112 114.5(2) no
O104 C105 H1051 106.0 no
C106 C105 H1051 110.5 no
C112 C105 H1051 108.9 no
C105 C106 C107 122.0(2) no
C105 C106 C111 118.6(2) no
C107 C106 C111 119.4(3) no
C106 C107 C108 120.6(3) no
C106 C107 H1071 119.8 no
C108 C107 H1071 119.6 no
C107 C108 C109 119.9(3) no
C107 C108 H1081 121.1 no
C109 C108 H1081 119.0 no
C108 C109 C110 120.1(3) no
C108 C109 H1091 121.1 no
C110 C109 H1091 118.7 no
C109 C110 C111 120.2(3) no
C109 C110 H1101 120.7 no
C111 C110 H1101 119.1 no
C106 C111 C110 119.8(3) no
C106 C111 H1111 119.4 no
C110 C111 H1111 120.8 no
C105 C112 C113 118.8(2) no
C105 C112 C117 122.6(2) no
C113 C112 C117 118.6(2) no
C112 C113 C114 120.9(3) no
C112 C113 H1131 119.8 no
C114 C113 H1131 119.2 no
C113 C114 C115 119.7(3) no
C113 C114 H1141 119.0 no
C115 C114 H1141 121.2 no
C114 C115 C116 120.1(2) no
C114 C115 H1151 120.3 no
C116 C115 H1151 119.6 no
C115 C116 C117 120.2(2) no
C115 C116 H1161 118.9 no
C117 C116 H1161 120.8 no
C116 C117 C112 120.3(2) no
C116 C117 H1171 122.7 no
C112 C117 H1171 116.9 no
C103 C118 O119 128.2(3) no
C103 C118 O120 109.7(2) no
O119 C118 O120 122.0(3) no
C118 O120 C121 110.0(2) no
C102 C121 O120 104.57(19) no
C102 C121 C122 113.7(2) no
O120 C121 C122 109.8(2) no
C102 C121 H1211 109.4 no
O120 C121 H1211 107.1 no
C122 C121 H1211 111.9 no
C121 C122 O123 111.63(19) no
C121 C122 H1221 108.8 no
O123 C122 H1221 109.1 no
C121 C122 H1222 108.2 no
O123 C122 H1222 110.5 no
H1221 C122 H1222 108.5 no
C122 O123 C124 110.2(2) no
O101 C124 O123 109.8(2) no
O101 C124 C125 108.28(18) no
O123 C124 C125 109.0(2) no
O101 C124 H1241 109.1 no
O123 C124 H1241 110.5 no
C125 C124 H1241 110.2 no
C124 C125 C126 120.9(2) no
C124 C125 C130 119.3(2) no
C126 C125 C130 119.8(2) no
C125 C126 C127 120.2(3) no
C125 C126 H1261 119.7 no
C127 C126 H1261 120.0 no
C126 C127 C128 120.0(3) no
C126 C127 H1271 119.9 no
C128 C127 H1271 120.0 no
C127 C128 C129 120.1(3) no
C127 C128 H1281 119.0 no
C129 C128 H1281 121.0 no
C128 C129 C130 120.0(3) no
C128 C129 H1291 119.4 no
C130 C129 H1291 120.7 no
C129 C130 C125 119.9(3) no
C129 C130 H1301 120.3 no
C125 C130 H1301 119.8 no

loop_
_geom_bond_atom_site_label_1
_geom_bond_atom_site_label_2
_geom_bond_distance
_geom_bond_publ_flag
O1 C2 1.432(3) no
O1 C24 1.422(3) no
C2 C3 1.518(3) no
C2 C21 1.527(4) no
C2 H21 1.000 no
C3 O4 1.416(3) no
C3 C18 1.526(4) no
C3 H31 0.973 no
O4 C5 1.451(3) no
C5 C6 1.518(3) no
C5 C12 1.512(3) no
C5 H51 1.009 no
C6 C7 1.387(4) no
C6 C11 1.396(3) no
C7 C8 1.398(4) no
C7 H71 0.980 no
C8 C9 1.374(4) no
C8 H81 0.952 no
C9 C10 1.377(5) no
C9 H91 0.933 no
C10 C11 1.390(4) no
C10 H101 0.969 no
C11 H111 0.947 no
C12 C13 1.388(4) no
C12 C17 1.382(4) no
C13 C14 1.389(4) no
C13 H131 0.939 no
C14 C15 1.378(5) no
C14 H141 0.948 no
C15 C16 1.374(5) no
C15 H151 0.946 no
C16 C17 1.390(4) no
C16 H161 0.961 no
C17 H171 0.916 no
C18 O19 1.202(3) no
C18 O20 1.357(3) no
O20 C21 1.458(3) no
C21 C22 1.504(4) no
C21 H211 1.026 no
C22 O23 1.428(3) no
C22 H221 1.021 no
C22 H222 0.989 no
O23 C24 1.402(3) no
C24 C25 1.511(3) no
C24 H241 0.997 no
C25 C26 1.392(4) no
C25 C30 1.385(4) no
C26 C27 1.392(4) no
C26 H261 0.961 no
C27 C28 1.385(5) no
C27 H271 0.961 no
C28 C29 1.380(5) no
C28 H281 0.962 no
C29 C30 1.394(4) no
C29 H291 0.986 no
C30 H301 0.948 no
O101 C102 1.429(3) no
O101 C124 1.425(3) no
C102 C103 1.511(3) no
C102 C121 1.526(4) no
C102 H1021 1.002 no
C103 O104 1.428(3) no
C103 C118 1.531(4) no
C103 H1031 0.991 no
O104 C105 1.448(3) no
C105 C106 1.516(3) no
C105 C112 1.521(3) no
C105 H1051 1.011 no
C106 C107 1.388(4) no
C106 C111 1.393(4) no
C107 C108 1.385(4) no
C107 H1071 0.938 no
C108 C109 1.377(5) no
C108 H1081 0.963 no
C109 C110 1.387(5) no
C109 H1091 0.930 no
C110 C111 1.388(5) no
C110 H1101 0.932 no
C111 H1111 0.941 no
C112 C113 1.393(4) no
C112 C117 1.393(3) no
C113 C114 1.395(4) no
C113 H1131 0.991 no
C114 C115 1.381(4) no
C114 H1141 0.964 no
C115 C116 1.380(4) no
C115 H1151 0.946 no
C116 C117 1.396(3) no
C116 H1161 0.960 no
C117 H1171 0.986 no
C118 O119 1.201(3) no
C118 O120 1.346(3) no
O120 C121 1.456(3) no
C121 C122 1.511(3) no
C121 H1211 0.994 no
C122 O123 1.430(3) no
C122 H1221 0.998 no
C122 H1222 0.998 no
O123 C124 1.409(3) no
C124 C125 1.503(3) no
C124 H1241 0.984 no
C125 C126 1.382(4) no
C125 C130 1.389(4) no
C126 C127 1.387(4) no
C126 H1261 0.953 no
C127 C128 1.386(5) no
C127 H1271 0.962 no
C128 C129 1.379(5) no
C128 H1281 0.955 no
C129 C130 1.394(4) no
C129 H1291 0.954 no
C130 H1301 0.977 no

loop_
_geom_hbond_atom_site_label_D
_geom_hbond_atom_site_label_H
_geom_hbond_atom_site_label_A
_geom_hbond_site_symmetry_A
_geom_hbond_distance_DH
_geom_hbond_distance_HA
_geom_hbond_distance_DA
_geom_hbond_angle_DHA
_geom_hbond_publ_flag
C8 H81 O19 1_565 0.95 2.57 3.520(4) 173 no
C14 H141 O119 1_554 0.95 2.55 3.309(4) 137 no
C28 H281 O19 2_656 0.96 2.57 3.225(4) 126 no

loop_
_cod_related_entry_id
_cod_related_entry_database
_cod_related_entry_code
1 ChemSpider 24740004
